data_4506918
loop_
_publ_author_name
'Naranthatta, Mili C.'
'Das, Deepika'
'Tripathy, Debakanta'
'Sahoo, Himansu S.'
'Ramkumar, Venkatachalam'
'Chand, Dillip K.'

_publ_section_title
;
 Consequence of Presence and Absence of \p-Clouds at Strategic Locations
 of Designed Binuclear Pd(II) Complexes on Packing: Self-Assembly of
 Self-Assembly by Intermolecular Locking and Packing
;
_journal_issue 12
_journal_name_full 'Crystal Growth &amp; Design'
_journal_page_first 6012
_journal_paper_doi 10.1021/cg301085t
_journal_volume 12
_journal_year 2012
_chemical_formula_moiety '2(C46 H36 N12 O2 Pd2), 4(N O3), 2(C2 N), H4 O, 2(O)'
_chemical_formula_sum 'C96 H76 N30 O19 Pd4'
_chemical_formula_weight 2379.47
_chemical_name_systematic
; 
 ? 
;
_space_group_IT_number 2
_symmetry_cell_setting triclinic
_symmetry_space_group_name_Hall '-P 1'
_symmetry_space_group_name_H-M 'P -1'
_atom_sites_solution_hydrogens geom
_atom_sites_solution_primary direct
_atom_sites_solution_secondary difmap
_audit_creation_method SHELXL-97
_cell_angle_alpha 66.886(3)
_cell_angle_beta 74.165(4)
_cell_angle_gamma 69.919(3)
_cell_formula_units_Z 1
_cell_length_a 12.1745(14)
_cell_length_b 15.9854(19)
_cell_length_c 16.9763(18)
_cell_measurement_temperature 173(2)
_cell_volume 2817.2(6)
_computing_cell_refinement 'APEXII/SAINT, Bruker,2004'
_computing_data_collection 'APEXII, Bruker,2004'
_computing_data_reduction 'SAINT PLUS/XPREP, Bruker,2004'
_computing_molecular_graphics 'ORTEP-3   (Farrugia, 1997)'
_computing_publication_material 'SHELXL-97  (Sheldrick, 2008)'
_computing_structure_refinement 'SHELXL-97  (Sheldrick, 2008)'
_computing_structure_solution 'SHELXS-97  (Sheldrick, 2008)'
_diffrn_ambient_temperature 173(2)
_diffrn_measured_fraction_theta_full 0.576
_diffrn_measured_fraction_theta_max 0.576
_diffrn_measurement_device_type 'Bruker APEXII CCD area Detector'
_diffrn_measurement_method 'Omega and Phi scans'
_diffrn_radiation_monochromator graphite
_diffrn_radiation_source 'fine-focus sealed tube'
_diffrn_radiation_type MoK\a
_diffrn_radiation_wavelength 0.71073
_diffrn_reflns_av_R_equivalents 0.0807
_diffrn_reflns_av_sigmaI/netI 0.1242
_diffrn_reflns_limit_h_max 14
_diffrn_reflns_limit_h_min -12
_diffrn_reflns_limit_k_max 18
_diffrn_reflns_limit_k_min -18
_diffrn_reflns_limit_l_max 20
_diffrn_reflns_limit_l_min -17
_diffrn_reflns_number 19724
_diffrn_reflns_theta_full 27.24
_diffrn_reflns_theta_max 27.24
_diffrn_reflns_theta_min 1.32
_exptl_absorpt_coefficient_mu 0.699
_exptl_absorpt_correction_T_max 0.9024
_exptl_absorpt_correction_T_min 0.8446
_exptl_absorpt_correction_type multi-scan
_exptl_absorpt_process_details ' SADABS( Bruker,2004)'
_exptl_crystal_colour colourless
_exptl_crystal_density_diffrn 1.349
_exptl_crystal_density_method 'not measured'
_exptl_crystal_description block
_exptl_crystal_F_000 1146
_exptl_crystal_size_max 0.25
_exptl_crystal_size_mid 0.20
_exptl_crystal_size_min 0.15
_refine_diff_density_max 2.295
_refine_diff_density_min -0.906
_refine_diff_density_rms 0.279
_refine_ls_extinction_coef 0.026(4)
_refine_ls_extinction_expression Fc^*^=kFc[1+0.001xFc^2^\l^3^/sin(2\q)]^-1/4^
_refine_ls_extinction_method SHELXL
_refine_ls_goodness_of_fit_ref 0.958
_refine_ls_hydrogen_treatment mixed
_refine_ls_matrix_type full
_refine_ls_number_parameters 659
_refine_ls_number_reflns 7255
_refine_ls_number_restraints 2
_refine_ls_restrained_S_all 1.294
_refine_ls_R_factor_all 0.1944
_refine_ls_R_factor_gt 0.1107
_refine_ls_shift/su_max 0.007
_refine_ls_shift/su_mean 0.002
_refine_ls_structure_factor_coef Fsqd
_refine_ls_weighting_details 'calc w=1/[\s^2^(Fo^2^)+(0.1918P)^2^+91.7257P] where P=(Fo^2^+2Fc^2^)/3'
_refine_ls_weighting_scheme calc
_refine_ls_wR_factor_gt 0.2935
_refine_ls_wR_factor_ref 0.3732
_reflns_number_gt 4032
_reflns_number_total 7255
_reflns_threshold_expression >2sigma(I)
_cod_data_source_file cg301085t_si_004.cif
_cod_data_source_block new
_cod_depositor_comments
;
The following automatic conversions were performed:

'_symmetry_cell_setting' value 'Triclinic' changed to 'triclinic'
according to /home/saulius/struct/CIF-dictionaries/cif_core.dic
dictionary named 'cif_core.dic' version 2.4.2 from
2011-04-26.

'_exptl_absorpt_correction_type' value 'Multi-scan'
changed to 'multi-scan' according to
/home/saulius/struct/CIF-dictionaries/cif_core.dic dictionary named
'cif_core.dic' version 2.4.2 from 2011-04-26.

Automatic conversion script
Id: cif_fix_values 1891 2012-01-12 08:04:46Z andrius 
;
_cod_original_sg_symbol_H-M P-1
_cod_database_code 4506918

loop_
_symmetry_equiv_pos_as_xyz
'x, y, z'
'-x, -y, -z'

loop_
_atom_site_label
_atom_site_type_symbol
_atom_site_fract_x
_atom_site_fract_y
_atom_site_fract_z
_atom_site_U_iso_or_equiv
_atom_site_adp_type
_atom_site_occupancy
_atom_site_symmetry_multiplicity
_atom_site_calc_flag
_atom_site_refinement_flags
C1 C 0.286(2) -0.0426(18) 0.0304(18) 0.041(7) Uani 1 1 d .
H1 H 0.2084 -0.0157 0.0558 0.049 Uiso 1 1 calc R
C2 C 0.301(3) -0.048(2) -0.053(2) 0.053(8) Uani 1 1 d .
H2 H 0.2347 -0.0266 -0.0820 0.063 Uiso 1 1 calc R
C3 C 0.411(3) -0.085(2) -0.0917(18) 0.056(9) Uani 1 1 d .
H3 H 0.4217 -0.0873 -0.1485 0.067 Uiso 1 1 calc R
C4 C 0.508(2) -0.1195(16) -0.0473(18) 0.034(6) Uani 1 1 d .
C5 C 0.623(3) -0.160(2) -0.080(2) 0.049(8) Uani 1 1 d .
H5 H 0.6390 -0.1650 -0.1359 0.059 Uiso 1 1 calc R
C6 C 0.711(3) -0.192(2) -0.0341(19) 0.049(8) Uani 1 1 d .
H6 H 0.7882 -0.2212 -0.0574 0.059 Uiso 1 1 calc R
C7 C 0.690(3) -0.182(2) 0.050(2) 0.051(8) Uani 1 1 d .
C8 C 0.782(3) -0.213(2) 0.103(2) 0.069(10) Uani 1 1 d .
H8 H 0.8615 -0.2425 0.0834 0.083 Uiso 1 1 calc R
C9 C 0.751(3) -0.199(2) 0.179(2) 0.065(9) Uani 1 1 d .
H9 H 0.8106 -0.2170 0.2137 0.078 Uiso 1 1 calc R
C10 C 0.634(3) -0.159(2) 0.209(2) 0.054(8) Uani 1 1 d .
H10 H 0.6154 -0.1492 0.2638 0.064 Uiso 1 1 calc R
C11 C 0.577(2) -0.1457(17) 0.0852(16) 0.034(6) Uani 1 1 d .
C12 C 0.483(2) -0.1108(17) 0.0360(15) 0.032(6) Uani 1 1 d .
C13 C 0.388(3) -0.175(2) 0.375(2) 0.070(10) Uani 1 1 d .
H13 H 0.3868 -0.2252 0.3594 0.084 Uiso 1 1 calc R
C14 C 0.394(3) -0.190(2) 0.462(2) 0.068(10) Uani 1 1 d .
H14 H 0.3997 -0.2511 0.5047 0.082 Uiso 1 1 calc R
C15 C 0.390(3) -0.116(2) 0.4835(19) 0.054(8) Uani 1 1 d .
H15 H 0.3927 -0.1244 0.5416 0.065 Uiso 1 1 calc R
C16 C 0.381(2) -0.0280(18) 0.4208(18) 0.041(7) Uani 1 1 d .
C17 C 0.380(2) -0.0185(18) 0.3365(16) 0.034(6) Uani 1 1 d .
H17 H 0.3759 0.0414 0.2926 0.041 Uiso 1 1 calc R
C18 C 0.364(2) 0.1407(18) 0.391(2) 0.044(7) Uani 1 1 d .
C19 C 0.334(3) 0.2939(19) 0.4099(19) 0.049(7) Uani 1 1 d .
C20 C 0.336(3) 0.333(2) 0.471(2) 0.071(10) Uani 1 1 d .
H20 H 0.3406 0.2969 0.5301 0.086 Uiso 1 1 calc R
C21 C 0.331(4) 0.429(3) 0.436(3) 0.093(14) Uani 1 1 d .
H21 H 0.3354 0.4587 0.4739 0.112 Uiso 1 1 calc R
C22 C 0.322(4) 0.482(2) 0.353(2) 0.076(11) Uani 1 1 d .
H22 H 0.3209 0.5470 0.3321 0.092 Uiso 1 1 calc R
C23 C 0.321(3) 0.3500(18) 0.3254(19) 0.047(7) Uani 1 1 d .
H23 H 0.3190 0.3225 0.2855 0.056 Uiso 1 1 calc R
C24 C 0.543(3) 0.5044(18) 0.162(2) 0.055(8) Uani 1 1 d .
H24 H 0.5368 0.4660 0.2212 0.066 Uiso 1 1 calc R
C25 C 0.655(3) 0.522(2) 0.119(3) 0.068(9) Uani 1 1 d .
H25 H 0.7200 0.4971 0.1493 0.082 Uiso 1 1 calc R
C26 C 0.666(3) 0.574(2) 0.036(3) 0.072(11) Uani 1 1 d .
H26 H 0.7395 0.5876 0.0058 0.086 Uiso 1 1 calc R
C27 C 0.562(3) 0.612(2) -0.008(2) 0.056(9) Uani 1 1 d .
C28 C 0.565(3) 0.670(2) -0.098(3) 0.066(10) Uani 1 1 d .
H28 H 0.6366 0.6850 -0.1310 0.079 Uiso 1 1 calc R
C29 C 0.469(4) 0.704(2) -0.134(2) 0.071(10) Uani 1 1 d .
H29 H 0.4726 0.7424 -0.1931 0.086 Uiso 1 1 calc R
C30 C 0.354(3) 0.685(2) -0.084(2) 0.062(9) Uani 1 1 d .
C31 C 0.249(4) 0.721(2) -0.116(3) 0.073(10) Uani 1 1 d .
H31 H 0.2435 0.7634 -0.1735 0.088 Uiso 1 1 calc R
C32 C 0.153(4) 0.693(3) -0.063(3) 0.087(12) Uani 1 1 d .
H32 H 0.0802 0.7139 -0.0841 0.104 Uiso 1 1 calc R
C33 C 0.160(4) 0.635(2) 0.023(3) 0.072(10) Uani 1 1 d .
H33 H 0.0902 0.6189 0.0590 0.086 Uiso 1 1 calc R
C34 C 0.357(3) 0.6267(19) 0.005(2) 0.047(7) Uani 1 1 d .
C35 C 0.461(3) 0.5914(18) 0.040(2) 0.045(7) Uani 1 1 d .
C36 C 0.034(3) 0.572(2) 0.250(3) 0.077(11) Uani 1 1 d .
H36 H 0.0505 0.6263 0.2487 0.092 Uiso 1 1 calc R
C37 C -0.082(4) 0.559(3) 0.286(3) 0.092(13) Uani 1 1 d .
H37 H -0.1442 0.6045 0.3060 0.110 Uiso 1 1 calc R
C38 C -0.101(3) 0.481(2) 0.289(2) 0.069(10) Uani 1 1 d .
H38 H -0.1775 0.4711 0.3124 0.083 Uiso 1 1 calc R
C39 C -0.012(2) 0.412(2) 0.259(2) 0.053(8) Uani 1 1 d .
C40 C 0.096(2) 0.4304(17) 0.2218(19) 0.046(7) Uani 1 1 d .
H40 H 0.1566 0.3875 0.1969 0.055 Uiso 1 1 calc R
C41 C 0.039(2) 0.2541(17) 0.2440(18) 0.039(6) Uani 1 1 d .
C42 C 0.031(3) 0.0999(19) 0.2477(17) 0.044(7) Uani 1 1 d .
C43 C -0.045(3) 0.0473(19) 0.2574(19) 0.049(8) Uani 1 1 d .
H43 H -0.1279 0.0729 0.2678 0.059 Uiso 1 1 calc R
C44 C 0.001(3) -0.040(2) 0.252(2) 0.065(9) Uani 1 1 d .
H44 H -0.0504 -0.0779 0.2623 0.078 Uiso 1 1 calc R
C45 C 0.124(3) -0.075(2) 0.231(2) 0.057(8) Uani 1 1 d .
H45 H 0.1557 -0.1357 0.2245 0.068 Uiso 1 1 calc R
C46 C 0.151(2) 0.0609(17) 0.2290(16) 0.039(7) Uani 1 1 d .
H46 H 0.2037 0.0962 0.2216 0.046 Uiso 1 1 calc R
N1 N 0.373(2) -0.0729(14) 0.0744(13) 0.036(5) Uani 1 1 d .
N2 N 0.547(2) -0.1335(13) 0.1633(15) 0.040(6) Uani 1 1 d .
N3 N 0.386(2) -0.0921(16) 0.3159(14) 0.047(6) Uani 1 1 d .
N4 N 0.1949(19) -0.0240(14) 0.2209(14) 0.040(5) Uani 1 1 d .
N5 N 0.373(2) 0.0467(15) 0.4461(14) 0.045(6) Uani 1 1 d .
H5A H 0.3727 0.0344 0.5013 0.053 Uiso 1 1 calc R
N6 N 0.343(2) 0.1955(15) 0.4442(14) 0.047(6) Uani 1 1 d .
H6A H 0.3347 0.1678 0.5008 0.056 Uiso 1 1 calc R
N7 N 0.313(2) 0.4412(16) 0.2987(17) 0.055(7) Uani 1 1 d .
N8 N 0.451(2) 0.5365(15) 0.1258(18) 0.052(7) Uani 1 1 d .
N9 N 0.258(2) 0.6017(16) 0.0547(17) 0.054(7) Uani 1 1 d .
N10 N 0.118(2) 0.5078(16) 0.2201(17) 0.057(7) Uani 1 1 d .
N11 N -0.040(2) 0.3309(16) 0.2659(17) 0.055(7) Uani 1 1 d .
H11 H -0.1141 0.3288 0.2858 0.066 Uiso 1 1 calc R
N12 N -0.020(2) 0.1875(15) 0.2604(15) 0.045(6) Uani 1 1 d .
H12 H -0.0963 0.2012 0.2807 0.055 Uiso 1 1 calc R
N13 N 0.681(2) 0.2924(18) 0.3221(14) 0.045(6) Uani 1 1 d .
N14 N 0.694(2) 0.955(2) 0.3332(18) 0.055(7) Uani 1 1 d .
O1 O 0.376(2) 0.1667(13) 0.3151(12) 0.051(5) Uani 1 1 d .
O2 O 0.1418(16) 0.2464(13) 0.2147(14) 0.053(5) Uani 1 1 d .
O3 O 0.745(2) 0.212(2) 0.3320(17) 0.087(8) Uani 1 1 d .
O4 O 0.716(2) 0.358(2) 0.311(3) 0.119(12) Uani 1 1 d .
O5 O 0.569(2) 0.3032(18) 0.3286(19) 0.091(8) Uani 1 1 d .
O6 O 0.679(3) 0.8734(18) 0.3749(14) 0.088(9) Uani 1 1 d .
O7 O 0.686(3) 1.005(2) 0.3734(16) 0.111(12) Uani 1 1 d .
O8 O 0.718(2) 0.9808(18) 0.2527(14) 0.073(7) Uani 1 1 d .
Pd1 Pd 0.37277(19) -0.07840(14) 0.19463(14) 0.0396(9) Uani 1 1 d .
Pd2 Pd 0.2852(2) 0.52143(14) 0.17617(16) 0.0504(10) Uani 1 1 d .
O9 O 1.0000 0.5000 0.0000 0.21(3) Uiso 1 2 d SD
O10 O 0.004(5) 0.092(4) 0.003(4) 0.24(2) Uiso 1 1 d .
H2O H 1.038(16) 0.433(17) 0.045(10) 0.09(11) Uiso 1 1 d D
H1O H 0.97(2) 0.53(2) 0.051(15) 0.09(11) Uiso 1 1 d D
C1N C 0.462(4) 0.690(3) 0.203(3) 0.090(12) Uiso 1 1 d .
C2N C 0.362(6) 0.710(4) 0.214(4) 0.133(18) Uiso 1 1 d .
N1N N 0.303(4) 0.737(3) 0.140(3) 0.145(16) Uiso 1 1 d .

loop_
_atom_site_aniso_label
_atom_site_aniso_U_11
_atom_site_aniso_U_22
_atom_site_aniso_U_33
_atom_site_aniso_U_23
_atom_site_aniso_U_13
_atom_site_aniso_U_12
C1 0.037(16) 0.044(15) 0.035(17) -0.005(13) -0.014(15) -0.007(13)
C2 0.044(18) 0.064(19) 0.05(2) -0.019(17) -0.016(17) -0.013(15)
C3 0.10(3) 0.047(17) 0.026(16) -0.003(14) 0.006(19) -0.047(19)
C4 0.032(15) 0.027(12) 0.042(18) -0.001(12) -0.018(14) -0.010(11)
C5 0.05(2) 0.057(17) 0.047(19) -0.021(16) 0.002(17) -0.027(16)
C6 0.048(19) 0.058(18) 0.038(18) -0.017(15) 0.001(16) -0.014(15)
C7 0.06(2) 0.047(16) 0.046(19) -0.005(15) 0.001(17) -0.029(15)
C8 0.041(19) 0.07(2) 0.07(3) 0.00(2) -0.02(2) 0.000(16)
C9 0.05(2) 0.08(2) 0.07(3) -0.03(2) -0.021(19) -0.007(18)
C10 0.07(2) 0.047(17) 0.05(2) -0.016(16) -0.025(19) -0.011(16)
C11 0.044(17) 0.039(14) 0.023(15) -0.005(12) -0.007(14) -0.020(13)
C12 0.039(16) 0.037(13) 0.017(14) -0.004(12) -0.004(13) -0.011(12)
C13 0.09(3) 0.05(2) 0.09(3) -0.02(2) -0.03(2) -0.038(19)
C14 0.11(3) 0.040(17) 0.036(19) 0.000(15) -0.01(2) -0.018(18)
C15 0.08(2) 0.046(17) 0.032(17) -0.002(15) -0.017(17) -0.020(16)
C16 0.043(16) 0.034(14) 0.045(19) -0.007(14) -0.005(14) -0.017(12)
C17 0.036(15) 0.038(14) 0.025(16) 0.001(12) -0.009(13) -0.016(12)
C18 0.051(18) 0.034(15) 0.05(2) -0.007(15) -0.012(16) -0.017(13)
C19 0.06(2) 0.041(16) 0.040(19) -0.009(15) -0.007(16) -0.015(14)
C20 0.11(3) 0.05(2) 0.05(2) 0.004(17) -0.03(2) -0.03(2)
C21 0.17(4) 0.06(2) 0.08(3) -0.03(2) -0.05(3) -0.04(3)
C22 0.13(3) 0.040(17) 0.07(3) -0.002(18) -0.03(2) -0.04(2)
C23 0.07(2) 0.036(15) 0.044(19) -0.003(14) -0.018(16) -0.028(14)
C24 0.08(2) 0.020(13) 0.05(2) 0.012(13) -0.04(2) -0.004(15)
C25 0.05(2) 0.06(2) 0.08(3) -0.01(2) -0.02(2) -0.017(18)
C26 0.08(3) 0.05(2) 0.10(3) -0.04(2) 0.00(2) -0.036(19)
C27 0.09(3) 0.037(16) 0.05(2) -0.015(16) -0.02(2) -0.022(18)
C28 0.06(2) 0.052(19) 0.10(3) -0.05(2) -0.01(2) -0.003(17)
C29 0.10(3) 0.053(19) 0.06(2) -0.024(18) 0.00(2) -0.02(2)
C30 0.07(3) 0.057(19) 0.06(2) -0.027(19) 0.00(2) -0.019(18)
C31 0.08(3) 0.07(2) 0.06(3) -0.014(19) -0.02(2) 0.00(2)
C32 0.07(3) 0.10(3) 0.09(3) -0.03(3) -0.04(3) 0.01(2)
C33 0.07(3) 0.06(2) 0.07(3) -0.02(2) -0.03(2) 0.009(19)
C34 0.05(2) 0.039(15) 0.05(2) -0.015(16) -0.015(18) -0.013(15)
C35 0.06(2) 0.022(13) 0.06(2) -0.004(15) -0.020(18) -0.012(14)
C36 0.07(2) 0.06(2) 0.12(3) -0.04(2) -0.02(2) -0.013(19)
C37 0.08(3) 0.07(2) 0.11(3) -0.04(2) -0.01(3) 0.01(2)
C38 0.050(19) 0.048(19) 0.10(3) -0.03(2) 0.003(19) -0.005(16)
C39 0.038(17) 0.051(17) 0.07(2) -0.020(17) -0.019(16) -0.005(14)
C40 0.049(18) 0.028(14) 0.06(2) -0.011(14) -0.016(16) -0.011(13)
C41 0.029(16) 0.035(14) 0.042(17) 0.003(13) -0.018(14) -0.004(12)
C42 0.06(2) 0.041(15) 0.031(16) 0.000(13) -0.012(15) -0.024(15)
C43 0.046(17) 0.047(17) 0.06(2) -0.021(15) 0.004(15) -0.022(14)
C44 0.06(2) 0.07(2) 0.07(2) -0.019(19) 0.010(18) -0.036(18)
C45 0.07(2) 0.047(17) 0.05(2) -0.016(16) -0.016(18) -0.020(17)
C46 0.052(19) 0.037(15) 0.028(16) 0.000(12) -0.010(14) -0.024(14)
N1 0.054(15) 0.031(11) 0.029(12) -0.006(10) -0.013(13) -0.019(11)
N2 0.048(14) 0.025(11) 0.047(15) -0.009(10) -0.017(13) -0.005(10)
N3 0.068(17) 0.040(13) 0.033(14) 0.001(12) -0.007(13) -0.030(12)
N4 0.044(13) 0.037(12) 0.041(14) -0.011(11) 0.000(11) -0.021(11)
N5 0.064(16) 0.050(14) 0.024(12) -0.001(11) -0.008(12) -0.032(12)
N6 0.069(16) 0.046(13) 0.031(13) -0.014(11) -0.011(13) -0.017(12)
N7 0.070(17) 0.038(13) 0.063(17) -0.020(13) -0.023(15) -0.007(12)
N8 0.070(18) 0.022(11) 0.07(2) 0.003(13) -0.038(16) -0.015(12)
N9 0.067(19) 0.033(12) 0.066(18) -0.020(13) -0.033(17) 0.004(13)
N10 0.067(17) 0.043(14) 0.057(17) -0.015(13) -0.016(14) -0.008(13)
N11 0.045(14) 0.051(14) 0.063(18) -0.015(13) -0.005(13) -0.012(12)
N12 0.040(13) 0.044(13) 0.051(15) -0.003(12) -0.019(12) -0.015(11)
N13 0.037(16) 0.044(15) 0.034(14) 0.011(12) -0.016(12) -0.008(13)
N14 0.034(14) 0.09(2) 0.044(19) -0.021(17) -0.020(13) -0.019(14)
O1 0.097(16) 0.054(12) 0.012(11) -0.001(9) -0.021(11) -0.034(11)
O2 0.029(11) 0.052(11) 0.079(16) -0.025(11) 0.001(11) -0.015(9)
O3 0.072(17) 0.081(18) 0.080(19) -0.003(15) 0.011(15) -0.031(15)
O4 0.056(17) 0.09(2) 0.20(4) -0.05(2) -0.04(2) -0.007(16)
O5 0.054(16) 0.084(17) 0.11(2) 0.008(16) -0.038(15) -0.011(13)
O6 0.17(3) 0.077(16) 0.038(13) -0.002(12) -0.035(16) -0.066(18)
O7 0.21(4) 0.11(2) 0.048(15) -0.042(15) 0.024(18) -0.10(2)
O8 0.088(18) 0.111(19) 0.033(14) -0.013(13) -0.011(12) -0.057(15)
Pd1 0.0476(15) 0.0364(13) 0.0364(15) -0.0088(10) -0.0102(11) -0.0140(10)
Pd2 0.0630(17) 0.0349(13) 0.0544(17) -0.0060(11) -0.0217(13) -0.0152(11)

loop_
_atom_type_symbol
_atom_type_description
_atom_type_scat_dispersion_real
_atom_type_scat_dispersion_imag
_atom_type_scat_source
C C 0.0033 0.0016 'International Tables Vol C Tables 4.2.6.8 and 6.1.1.4'
H H 0.0000 0.0000 'International Tables Vol C Tables 4.2.6.8 and 6.1.1.4'
N N 0.0061 0.0033 'International Tables Vol C Tables 4.2.6.8 and 6.1.1.4'
O O 0.0106 0.0060 'International Tables Vol C Tables 4.2.6.8 and 6.1.1.4'
Pd Pd -0.9988 1.0072 'International Tables Vol C Tables 4.2.6.8 and 6.1.1.4'

loop_
_geom_angle_atom_site_label_1
_geom_angle_atom_site_label_2
_geom_angle_atom_site_label_3
_geom_angle
N1 C1 C2 123(3)
N1 C1 H1 118.5
C2 C1 H1 118.5
C3 C2 C1 120(3)
C3 C2 H2 120.1
C1 C2 H2 120.1
C2 C3 C4 120(3)
C2 C3 H3 120.1
C4 C3 H3 120.1
C5 C4 C3 125(3)
C5 C4 C12 120(3)
C3 C4 C12 116(2)
C6 C5 C4 122(3)
C6 C5 H5 119.2
C4 C5 H5 119.2
C5 C6 C7 121(3)
C5 C6 H6 119.7
C7 C6 H6 119.7
C11 C7 C6 119(3)
C11 C7 C8 116(3)
C6 C7 C8 124(3)
C9 C8 C7 118(3)
C9 C8 H8 120.8
C7 C8 H8 120.8
C8 C9 C10 121(3)
C8 C9 H9 119.4
C10 C9 H9 119.4
N2 C10 C9 121(3)
N2 C10 H10 119.3
C9 C10 H10 119.3
N2 C11 C7 124(3)
N2 C11 C12 116(2)
C7 C11 C12 120(2)
N1 C12 C4 124(2)
N1 C12 C11 117(2)
C4 C12 C11 119(2)
N3 C13 C14 121(3)
N3 C13 H13 119.6
C14 C13 H13 119.6
C15 C14 C13 118(3)
C15 C14 H14 120.8
C13 C14 H14 120.8
C14 C15 C16 120(3)
C14 C15 H15 120.0
C16 C15 H15 120.0
C15 C16 C17 119(2)
C15 C16 N5 118(3)
C17 C16 N5 123(2)
N3 C17 C16 121(2)
N3 C17 H17 119.5
C16 C17 H17 119.5
O1 C18 N6 127(2)
O1 C18 N5 126(2)
N6 C18 N5 107(3)
C23 C19 C20 121(3)
C23 C19 N6 125(2)
C20 C19 N6 114(3)
C21 C20 C19 114(3)
C21 C20 H20 122.8
C19 C20 H20 122.8
C22 C21 C20 124(3)
C22 C21 H21 118.1
C20 C21 H21 118.1
C21 C22 N7 119(3)
C21 C22 H22 120.7
N7 C22 H22 120.7
N7 C23 C19 121(3)
N7 C23 H23 119.4
C19 C23 H23 119.4
N8 C24 C25 124(3)
N8 C24 H24 117.9
C25 C24 H24 117.8
C26 C25 C24 119(3)
C26 C25 H25 120.5
C24 C25 H25 120.5
C25 C26 C27 118(3)
C25 C26 H26 120.8
C27 C26 H26 120.8
C35 C27 C28 120(3)
C35 C27 C26 117(3)
C28 C27 C26 123(3)
C29 C28 C27 120(3)
C29 C28 H28 119.8
C27 C28 H28 119.8
C28 C29 C30 122(4)
C28 C29 H29 118.9
C30 C29 H29 118.9
C31 C30 C34 120(3)
C31 C30 C29 126(4)
C34 C30 C29 115(3)
C32 C31 C30 118(3)
C32 C31 H31 121.0
C30 C31 H31 121.0
C31 C32 C33 121(4)
C31 C32 H32 119.7
C33 C32 H32 119.6
N9 C33 C32 122(4)
N9 C33 H33 118.8
C32 C33 H33 118.9
N9 C34 C35 119(3)
N9 C34 C30 120(3)
C35 C34 C30 121(3)
C27 C35 N8 124(3)
C27 C35 C34 122(3)
N8 C35 C34 115(3)
N10 C36 C37 120(3)
N10 C36 H36 119.9
C37 C36 H36 119.9
C38 C37 C36 118(3)
C38 C37 H37 121.1
C36 C37 H37 121.1
C37 C38 C39 123(3)
C37 C38 H38 118.7
C39 C38 H38 118.7
C40 C39 C38 117(3)
C40 C39 N11 124(2)
C38 C39 N11 118(3)
N10 C40 C39 121(3)
N10 C40 H40 119.4
C39 C40 H40 119.4
O2 C41 N12 125(2)
O2 C41 N11 126(2)
N12 C41 N11 110(2)
C46 C42 C43 118(2)
C46 C42 N12 125(2)
C43 C42 N12 117(3)
C44 C43 C42 120(3)
C44 C43 H43 120.2
C42 C43 H43 120.2
C43 C44 C45 120(3)
C43 C44 H44 120.0
C45 C44 H44 120.0
N4 C45 C44 120(3)
N4 C45 H45 120.1
C44 C45 H45 120.1
N4 C46 C42 123(2)
N4 C46 H46 118.6
C42 C46 H46 118.6
C1 N1 C12 117(2)
C1 N1 Pd1 130.5(18)
C12 N1 Pd1 112.4(17)
C10 N2 C11 118(2)
C10 N2 Pd1 129(2)
C11 N2 Pd1 113.2(19)
C13 N3 C17 121(2)
C13 N3 Pd1 117(2)
C17 N3 Pd1 121.8(17)
C45 N4 C46 120(2)
C45 N4 Pd1 119.0(19)
C46 N4 Pd1 120.8(17)
C16 N5 C18 126(2)
C16 N5 H5A 117.2
C18 N5 H5A 117.1
C18 N6 C19 122(2)
C18 N6 H6A 118.8
C19 N6 H6A 118.7
C23 N7 C22 121(3)
C23 N7 Pd2 119.5(19)
C22 N7 Pd2 119(2)
C24 N8 C35 117(3)
C24 N8 Pd2 130(2)
C35 N8 Pd2 113(2)
C33 N9 C34 120(3)
C33 N9 Pd2 128(3)
C34 N9 Pd2 112(2)
C36 N10 C40 121(3)
C36 N10 Pd2 121(2)
C40 N10 Pd2 118.3(19)
C41 N11 C39 126(2)
C41 N11 H11 117.1
C39 N11 H11 117.1
C41 N12 C42 126(2)
C41 N12 H12 117.2
C42 N12 H12 117.2
O4 N13 O3 124(3)
O4 N13 O5 120(3)
O3 N13 O5 116(3)
O7 N14 O8 122(3)
O7 N14 O6 119(3)
O8 N14 O6 119(3)
N1 Pd1 N2 81.7(9)
N1 Pd1 N3 175.2(10)
N2 Pd1 N3 93.9(10)
N1 Pd1 N4 95.4(9)
N2 Pd1 N4 176.9(9)
N3 Pd1 N4 89.1(9)
N9 Pd2 N7 179.5(10)
N9 Pd2 N8 81.6(11)
N7 Pd2 N8 98.1(11)
N9 Pd2 N10 95.6(11)
N7 Pd2 N10 84.7(10)
N8 Pd2 N10 177.0(11)
H2O O9 H1O 87(10)
C1N C2N N1N 118(6)

loop_
_geom_bond_atom_site_label_1
_geom_bond_atom_site_label_2
_geom_bond_distance
C1 N1 1.31(3)
C1 C2 1.41(4)
C1 H1 0.9500
C2 C3 1.36(4)
C2 H2 0.9500
C3 C4 1.41(4)
C3 H3 0.9500
C4 C5 1.38(4)
C4 C12 1.41(4)
C5 C6 1.33(4)
C5 H5 0.9500
C6 C7 1.43(4)
C6 H6 0.9500
C7 C11 1.37(4)
C7 C8 1.46(5)
C8 C9 1.33(5)
C8 H8 0.9500
C9 C10 1.39(4)
C9 H9 0.9500
C10 N2 1.34(4)
C10 H10 0.9500
C11 N2 1.35(3)
C11 C12 1.42(4)
C12 N1 1.37(3)
C13 N3 1.30(4)
C13 C14 1.42(5)
C13 H13 0.9500
C14 C15 1.35(4)
C14 H14 0.9500
C15 C16 1.38(4)
C15 H15 0.9500
C16 C17 1.38(4)
C16 N5 1.38(3)
C17 N3 1.33(3)
C17 H17 0.9500
C18 O1 1.17(3)
C18 N6 1.41(3)
C18 N5 1.41(3)
C19 C23 1.38(4)
C19 C20 1.41(4)
C19 N6 1.42(3)
C20 C21 1.40(5)
C20 H20 0.9500
C21 C22 1.35(5)
C21 H21 0.9500
C22 N7 1.36(4)
C22 H22 0.9500
C23 N7 1.32(3)
C23 H23 0.9500
C24 N8 1.28(4)
C24 C25 1.42(5)
C24 H24 0.9500
C25 C26 1.32(5)
C25 H25 0.9500
C26 C27 1.47(5)
C26 H26 0.9500
C27 C35 1.34(4)
C27 C28 1.44(5)
C28 C29 1.32(5)
C28 H28 0.9500
C29 C30 1.48(5)
C29 H29 0.9500
C30 C31 1.37(5)
C30 C34 1.43(5)
C31 C32 1.36(5)
C31 H31 0.9500
C32 C33 1.39(5)
C32 H32 0.9500
C33 N9 1.31(4)
C33 H33 0.9500
C34 N9 1.35(4)
C34 C35 1.39(4)
C35 N8 1.38(4)
C36 N10 1.33(4)
C36 C37 1.43(5)
C36 H36 0.9500
C37 C38 1.31(5)
C37 H37 0.9500
C38 C39 1.40(4)
C38 H38 0.9500
C39 C40 1.37(4)
C39 N11 1.41(4)
C40 N10 1.34(3)
C40 H40 0.9500
C41 O2 1.20(3)
C41 N12 1.38(3)
C41 N11 1.39(3)
C42 C46 1.37(4)
C42 C43 1.39(4)
C42 N12 1.40(3)
C43 C44 1.34(4)
C43 H43 0.9500
C44 C45 1.41(4)
C44 H44 0.9500
C45 N4 1.32(3)
C45 H45 0.9500
C46 N4 1.33(3)
C46 H46 0.9500
N1 Pd1 2.01(2)
N2 Pd1 2.01(2)
N3 Pd1 2.03(2)
N4 Pd1 2.03(2)
N5 H5A 0.8800
N6 H6A 0.8800
N7 Pd2 2.02(3)
N8 Pd2 2.02(3)
N9 Pd2 2.00(3)
N10 Pd2 2.02(3)
N11 H11 0.8800
N12 H12 0.8800
N13 O4 1.20(3)
N13 O3 1.22(3)
N13 O5 1.30(3)
N14 O7 1.20(3)
N14 O8 1.24(3)
N14 O6 1.27(3)
O9 H2O 1.08(11)
O9 H1O 1.04(8)
C1N C2N 1.13(6)
C2N N1N 1.46(7)

loop_
_geom_torsion_atom_site_label_1
_geom_torsion_atom_site_label_2
_geom_torsion_atom_site_label_3
_geom_torsion_atom_site_label_4
_geom_torsion
N1 C1 C2 C3 -1(4)
C1 C2 C3 C4 2(4)
C2 C3 C4 C5 179(3)
C2 C3 C4 C12 -1(4)
C3 C4 C5 C6 -179(3)
C12 C4 C5 C6 1(4)
C4 C5 C6 C7 -2(4)
C5 C6 C7 C11 4(4)
C5 C6 C7 C8 -178(3)
C11 C7 C8 C9 -4(4)
C6 C7 C8 C9 179(3)
C7 C8 C9 C10 2(5)
C8 C9 C10 N2 1(5)
C6 C7 C11 N2 -180(2)
C8 C7 C11 N2 3(4)
C6 C7 C11 C12 -5(4)
C8 C7 C11 C12 178(2)
C5 C4 C12 N1 -179(2)
C3 C4 C12 N1 1(3)
C5 C4 C12 C11 -1(3)
C3 C4 C12 C11 179(2)
N2 C11 C12 N1 -3(3)
C7 C11 C12 N1 -178(2)
N2 C11 C12 C4 179(2)
C7 C11 C12 C4 3(3)
N3 C13 C14 C15 3(5)
C13 C14 C15 C16 0(5)
C14 C15 C16 C17 -2(5)
C14 C15 C16 N5 177(3)
C15 C16 C17 N3 1(4)
N5 C16 C17 N3 -178(2)
C23 C19 C20 C21 -3(5)
N6 C19 C20 C21 178(3)
C19 C20 C21 C22 2(7)
C20 C21 C22 N7 2(7)
C20 C19 C23 N7 1(5)
N6 C19 C23 N7 180(3)
N8 C24 C25 C26 -1(5)
C24 C25 C26 C27 0(5)
C25 C26 C27 C35 1(4)
C25 C26 C27 C28 179(3)
C35 C27 C28 C29 0(4)
C26 C27 C28 C29 -178(3)
C27 C28 C29 C30 1(4)
C28 C29 C30 C31 177(3)
C28 C29 C30 C34 0(4)
C34 C30 C31 C32 -5(5)
C29 C30 C31 C32 178(3)
C30 C31 C32 C33 4(5)
C31 C32 C33 N9 -2(6)
C31 C30 C34 N9 5(4)
C29 C30 C34 N9 -178(2)
C31 C30 C34 C35 -178(3)
C29 C30 C34 C35 -1(4)
C28 C27 C35 N8 -179(2)
C26 C27 C35 N8 -1(4)
C28 C27 C35 C34 -1(4)
C26 C27 C35 C34 177(2)
N9 C34 C35 C27 178(2)
C30 C34 C35 C27 1(4)
N9 C34 C35 N8 -3(3)
C30 C34 C35 N8 -180(2)
N10 C36 C37 C38 2(6)
C36 C37 C38 C39 0(6)
C37 C38 C39 C40 -3(5)
C37 C38 C39 N11 180(4)
C38 C39 C40 N10 5(5)
N11 C39 C40 N10 -178(3)
C46 C42 C43 C44 3(4)
N12 C42 C43 C44 -175(3)
C42 C43 C44 C45 -4(5)
C43 C44 C45 N4 3(5)
C43 C42 C46 N4 -1(4)
N12 C42 C46 N4 177(2)
C2 C1 N1 C12 0(4)
C2 C1 N1 Pd1 -177(2)
C4 C12 N1 C1 0(3)
C11 C12 N1 C1 -178(2)
C4 C12 N1 Pd1 177.4(18)
C11 C12 N1 Pd1 -1(3)
C9 C10 N2 C11 -2(4)
C9 C10 N2 Pd1 178(2)
C7 C11 N2 C10 0(4)
C12 C11 N2 C10 -175(2)
C7 C11 N2 Pd1 -180(2)
C12 C11 N2 Pd1 5(3)
C14 C13 N3 C17 -4(5)
C14 C13 N3 Pd1 -178(3)
C16 C17 N3 C13 2(4)
C16 C17 N3 Pd1 175.7(19)
C44 C45 N4 C46 -1(4)
C44 C45 N4 Pd1 178(2)
C42 C46 N4 C45 0(4)
C42 C46 N4 Pd1 -179(2)
C15 C16 N5 C18 180(3)
C17 C16 N5 C18 -1(4)
O1 C18 N5 C16 -9(5)
N6 C18 N5 C16 173(2)
O1 C18 N6 C19 -1(5)
N5 C18 N6 C19 178(2)
C23 C19 N6 C18 13(5)
C20 C19 N6 C18 -168(3)
C19 C23 N7 C22 3(5)
C19 C23 N7 Pd2 -176(2)
C21 C22 N7 C23 -4(6)
C21 C22 N7 Pd2 175(3)
C25 C24 N8 C35 1(4)
C25 C24 N8 Pd2 -179(2)
C27 C35 N8 C24 1(4)
C34 C35 N8 C24 -178(2)
C27 C35 N8 Pd2 180(2)
C34 C35 N8 Pd2 1(3)
C32 C33 N9 C34 2(5)
C32 C33 N9 Pd2 178(2)
C35 C34 N9 C33 180(3)
C30 C34 N9 C33 -4(4)
C35 C34 N9 Pd2 4(3)
C30 C34 N9 Pd2 -179.6(19)
C37 C36 N10 C40 0(5)
C37 C36 N10 Pd2 -177(3)
C39 C40 N10 C36 -4(5)
C39 C40 N10 Pd2 173(2)
O2 C41 N11 C39 -1(5)
N12 C41 N11 C39 179(3)
C40 C39 N11 C41 6(5)
C38 C39 N11 C41 -176(3)
O2 C41 N12 C42 2(4)
N11 C41 N12 C42 -179(2)
C46 C42 N12 C41 10(4)
C43 C42 N12 C41 -172(3)
C1 N1 Pd1 N2 180(2)
C12 N1 Pd1 N2 2.7(15)
C1 N1 Pd1 N3 160(9)
C12 N1 Pd1 N3 -17(10)
C1 N1 Pd1 N4 1(2)
C12 N1 Pd1 N4 -176.5(16)
C10 N2 Pd1 N1 176(2)
C11 N2 Pd1 N1 -4.3(16)
C10 N2 Pd1 N3 -6(2)
C11 N2 Pd1 N3 174.1(17)
C10 N2 Pd1 N4 -168(14)
C11 N2 Pd1 N4 12(16)
C13 N3 Pd1 N1 -62(11)
C17 N3 Pd1 N1 124(9)
C13 N3 Pd1 N2 -82(2)
C17 N3 Pd1 N2 104(2)
C13 N3 Pd1 N4 97(2)
C17 N3 Pd1 N4 -77(2)
C45 N4 Pd1 N1 70(2)
C46 N4 Pd1 N1 -112(2)
C45 N4 Pd1 N2 54(16)
C46 N4 Pd1 N2 -127(15)
C45 N4 Pd1 N3 -109(2)
C46 N4 Pd1 N3 70(2)
C33 N9 Pd2 N7 -128(100)
C34 N9 Pd2 N7 48(100)
C33 N9 Pd2 N8 -178(3)
C34 N9 Pd2 N8 -2.2(17)
C33 N9 Pd2 N10 4(3)
C34 N9 Pd2 N10 179.0(17)
C23 N7 Pd2 N9 -155(100)
C22 N7 Pd2 N9 26(100)
C23 N7 Pd2 N8 -105(2)
C22 N7 Pd2 N8 76(3)
C23 N7 Pd2 N10 74(2)
C22 N7 Pd2 N10 -106(3)
C24 N8 Pd2 N9 180(2)
C35 N8 Pd2 N9 0.6(17)
C24 N8 Pd2 N7 0(2)
C35 N8 Pd2 N7 -179.0(17)
C24 N8 Pd2 N10 -157(16)
C35 N8 Pd2 N10 24(17)
C36 N10 Pd2 N9 -87(3)
C40 N10 Pd2 N9 96(2)
C36 N10 Pd2 N7 93(3)
C40 N10 Pd2 N7 -84(2)
C36 N10 Pd2 N8 -110(16)
C40 N10 Pd2 N8 73(17)
